data_4000841
loop_
_publ_author_name
'Murata, Tsuyoshi'
'Shao, Xiangfeng'
'Nakano, Yoshiaki'
'Yamochi, Hideki'
'Uruichi, Mikio'
'Yakushi, Kyuya'
'Saito, Gunzi'
'Tanaka, Koichiro'

_publ_section_title
;
 Tuning of Multi-Instabilities in Organic Alloy,
 [(EDO-TTF)1&#x2212;x(MeEDO-TTF)x]2PF6
;
_journal_issue 10
_journal_name_full 'Chemistry of Materials'
_journal_page_first 3121
_journal_paper_doi 10.1021/cm100051b
_journal_volume 22
_journal_year 2010
_chemical_formula_moiety 'C16.06 H12.12 O4 S8, F6 P1'
_chemical_formula_sum 'C16.06 H12.12 F6 O4 P S8'
_chemical_formula_weight 670.55
_chemical_name_common (Me0.03EDO-TTF)2PF6
_chemical_name_systematic
;
 ?
;
_space_group_IT_number 2
_symmetry_cell_setting triclinic
_symmetry_space_group_name_Hall '-P 1'
_symmetry_space_group_name_H-M 'P -1'
_atom_sites_solution_hydrogens geom
_atom_sites_solution_primary direct
_atom_sites_solution_secondary difmap
_audit_creation_method SHELXL-97
_cell_angle_alpha 93.239(12)
_cell_angle_beta 75.099(11)
_cell_angle_gamma 97.384(12)
_cell_formula_units_Z 1
_cell_length_a 7.1940(16)
_cell_length_b 7.3190(13)
_cell_length_c 11.932(3)
_cell_measurement_temperature 260(2)
_cell_volume 601.9(2)
_computing_cell_refinement MAC-DENZO
_computing_data_collection 'DIP software (MAC Science)'
_computing_data_reduction MAC-DENZO
_computing_molecular_graphics 'ORTEP III'
_computing_structure_refinement 'SHELXL-97 (Sheldrick, 1997)'
_computing_structure_solution 'SIR 2004'
_diffrn_ambient_temperature 260(2)
_diffrn_measured_fraction_theta_full 0.894
_diffrn_measured_fraction_theta_max 0.894
_diffrn_measurement_device_type 'Mac Science DIP-2020K'
_diffrn_measurement_method theta/2theta
_diffrn_radiation_monochromator graphite
_diffrn_radiation_source 'fine-focus sealed tube'
_diffrn_radiation_type MoK\a
_diffrn_radiation_wavelength 0.71073
_diffrn_reflns_av_R_equivalents 0.0000
_diffrn_reflns_av_sigmaI/netI 0.0350
_diffrn_reflns_limit_h_max 8
_diffrn_reflns_limit_h_min 0
_diffrn_reflns_limit_k_max 8
_diffrn_reflns_limit_k_min -8
_diffrn_reflns_limit_l_max 14
_diffrn_reflns_limit_l_min -14
_diffrn_reflns_number 2107
_diffrn_reflns_theta_full 26.02
_diffrn_reflns_theta_max 26.02
_diffrn_reflns_theta_min 3.28
_exptl_absorpt_coefficient_mu 0.880
_exptl_absorpt_correction_type none
_exptl_crystal_colour black
_exptl_crystal_density_diffrn 1.850
_exptl_crystal_density_method 'not measured'
_exptl_crystal_description platelet
_exptl_crystal_F_000 337
_exptl_crystal_size_max 0.70
_exptl_crystal_size_mid 0.60
_exptl_crystal_size_min 0.05
_refine_diff_density_max 0.854
_refine_diff_density_min -0.754
_refine_diff_density_rms 0.331
_refine_ls_extinction_method none
_refine_ls_goodness_of_fit_ref 1.082
_refine_ls_hydrogen_treatment mixed
_refine_ls_matrix_type full
_refine_ls_number_parameters 188
_refine_ls_number_reflns 2107
_refine_ls_number_restraints 0
_refine_ls_restrained_S_all 1.082
_refine_ls_R_factor_all 0.0779
_refine_ls_R_factor_gt 0.0607
_refine_ls_shift/su_max 0.000
_refine_ls_shift/su_mean 0.000
_refine_ls_structure_factor_coef Fsqd
_refine_ls_weighting_details 'calc w=1/[\s^2^(Fo^2^)+(0.1173P)^2^+0.1376P] where P=(Fo^2^+2Fc^2^)/3'
_refine_ls_weighting_scheme calc
_refine_ls_wR_factor_gt 0.1697
_refine_ls_wR_factor_ref 0.1833
_reflns_number_gt 1561
_reflns_number_total 2107
_reflns_threshold_expression >2sigma(I)
_cod_data_source_file cm100051b_si_002.cif
_cod_data_source_block x=0.03_260K
_cod_database_code 4000841

loop_
_symmetry_equiv_pos_as_xyz
'x, y, z'
'-x, -y, -z'

loop_
_atom_site_label
_atom_site_type_symbol
_atom_site_fract_x
_atom_site_fract_y
_atom_site_fract_z
_atom_site_U_iso_or_equiv
_atom_site_adp_type
_atom_site_occupancy
_atom_site_symmetry_multiplicity
_atom_site_calc_flag
_atom_site_refinement_flags
_atom_site_disorder_assembly
_atom_site_disorder_group
S3 S 0.38828(13) 0.31210(15) 0.68082(9) 0.0431(3) Uani 1 1 d . . .
S4 S 0.21679(15) 0.15753(15) 0.46458(10) 0.0472(4) Uani 1 1 d . . .
S5 S 0.78287(13) 0.34324(14) 0.52356(8) 0.0408(3) Uani 1 1 d . . .
S6 S 0.61043(16) 0.18854(15) 0.31202(9) 0.0492(4) Uani 1 1 d . . .
O11 O 0.5449(4) 0.4080(5) 0.8577(3) 0.0572(8) Uani 1 1 d . . .
O12 O 0.9291(4) 0.4330(5) 0.7038(3) 0.0541(8) Uani 1 1 d . . .
C1 C 0.5356(5) 0.2865(5) 0.5415(3) 0.0351(8) Uani 1 1 d . . .
C2 C 0.4627(5) 0.2185(5) 0.4505(4) 0.0378(9) Uani 1 1 d . . .
C7 C 0.5826(6) 0.3743(6) 0.7414(4) 0.0426(9) Uani 1 1 d . A .
C8 C 0.2413(8) 0.0923(6) 0.3210(4) 0.0576(12) Uani 1 1 d . . .
H8 H 0.1261 0.0464 0.2906 0.069 Uiso 1 1 calc R . .
C9 C 0.7605(6) 0.3863(6) 0.6709(3) 0.0406(9) Uani 1 1 d . A .
C10 C 0.4235(9) 0.1058(6) 0.2510(5) 0.0631(13) Uani 1 1 d . . .
H10 H 0.4481 0.0690 0.1670 0.076 Uiso 1 1 calc R . .
C13A C 0.7121(11) 0.3905(15) 0.8999(6) 0.057(3) Uiso 0.68(2) 1 d P A 1
C14A C 0.8891(12) 0.5056(16) 0.8223(7) 0.055(2) Uiso 0.68(2) 1 d P A 1
C13B C 0.728(3) 0.494(4) 0.8910(15) 0.069(7) Uiso 0.32(2) 1 d P A 2
C14B C 0.900(2) 0.433(3) 0.8263(13) 0.053(5) Uiso 0.32(2) 1 d P A 2
P16 P 0.0000 0.0000 0.0000 0.0498(5) Uani 1 2 d S . 2
F17A F 0.064(3) 0.021(2) 0.1145(14) 0.117(7) Uani 0.49(2) 1 d P B 2
F18A F 0.102(3) 0.188(2) -0.0392(14) 0.157(9) Uani 0.49(2) 1 d P . 2
F19A F 0.177(3) -0.098(4) -0.0540(10) 0.189(13) Uani 0.49(2) 1 d P B 2
F17B F -0.034(3) -0.028(3) 0.1296(13) 0.155(8) Uani 0.51(2) 1 d P . 2
F18B F 0.033(4) -0.1985(19) -0.027(2) 0.175(11) Uani 0.51(2) 1 d P . 2
F19B F 0.2144(13) 0.043(2) 0.0006(15) 0.124(6) Uani 0.51(2) 1 d P B 2

loop_
_atom_site_aniso_label
_atom_site_aniso_U_11
_atom_site_aniso_U_22
_atom_site_aniso_U_33
_atom_site_aniso_U_23
_atom_site_aniso_U_13
_atom_site_aniso_U_12
S3 0.0260(5) 0.0493(6) 0.0496(6) 0.0008(4) -0.0009(4) 0.0055(4)
S4 0.0330(6) 0.0450(6) 0.0656(7) 0.0007(5) -0.0174(5) 0.0024(5)
S5 0.0256(5) 0.0505(6) 0.0433(6) 0.0024(4) -0.0033(4) 0.0040(4)
S6 0.0480(7) 0.0470(6) 0.0482(6) -0.0016(5) -0.0036(5) 0.0078(5)
O11 0.0447(17) 0.078(2) 0.0448(17) -0.0052(14) -0.0038(13) 0.0127(16)
O12 0.0346(15) 0.079(2) 0.0502(17) -0.0023(15) -0.0138(13) 0.0073(15)
C1 0.0241(17) 0.0354(19) 0.045(2) 0.0051(15) -0.0036(15) 0.0068(15)
C2 0.034(2) 0.0292(18) 0.049(2) -0.0003(15) -0.0063(17) 0.0090(16)
C7 0.036(2) 0.046(2) 0.044(2) 0.0033(17) -0.0077(17) 0.0055(18)
C8 0.060(3) 0.049(3) 0.071(3) 0.001(2) -0.034(3) -0.002(2)
C9 0.033(2) 0.044(2) 0.043(2) 0.0017(16) -0.0067(16) 0.0067(17)
C10 0.088(4) 0.048(3) 0.056(3) -0.003(2) -0.029(3) -0.001(3)
P16 0.0551(10) 0.0553(10) 0.0422(9) -0.0025(7) -0.0196(7) 0.0052(8)
F17A 0.185(19) 0.110(7) 0.093(13) -0.032(7) -0.105(14) 0.028(10)
F18A 0.219(19) 0.099(10) 0.141(12) 0.057(9) -0.056(11) -0.073(10)
F19A 0.158(16) 0.36(3) 0.081(7) -0.046(12) -0.019(9) 0.18(2)
F17B 0.128(12) 0.29(2) 0.047(6) 0.034(9) -0.012(7) 0.039(11)
F18B 0.28(2) 0.076(8) 0.26(2) -0.093(11) -0.22(2) 0.096(12)
F19B 0.051(5) 0.178(12) 0.148(14) 0.018(9) -0.047(7) -0.018(5)

loop_
_atom_type_symbol
_atom_type_description
_atom_type_scat_dispersion_real
_atom_type_scat_dispersion_imag
_atom_type_scat_source
C C 0.0033 0.0016 'International Tables Vol C Tables 4.2.6.8 and 6.1.1.4'
H H 0.0000 0.0000 'International Tables Vol C Tables 4.2.6.8 and 6.1.1.4'
O O 0.0106 0.0060 'International Tables Vol C Tables 4.2.6.8 and 6.1.1.4'
F F 0.0171 0.0103 'International Tables Vol C Tables 4.2.6.8 and 6.1.1.4'
P P 0.1023 0.0942 'International Tables Vol C Tables 4.2.6.8 and 6.1.1.4'
S S 0.1246 0.1234 'International Tables Vol C Tables 4.2.6.8 and 6.1.1.4'

loop_
_geom_angle_atom_site_label_1
_geom_angle_atom_site_label_2
_geom_angle_atom_site_label_3
_geom_angle
_geom_angle_site_symmetry_1
_geom_angle_site_symmetry_3
C7 S3 C1 93.50(18) . .
C8 S4 C2 95.1(2) . .
C1 S5 C9 93.44(19) . .
C10 S6 C2 94.9(2) . .
C7 O11 C13A 110.8(4) . .
C7 O11 C13B 110.3(7) . .
C13A O11 C13B 29.5(7) . .
C9 O12 C14B 112.3(7) . .
C9 O12 C14A 110.4(4) . .
C14B O12 C14A 22.1(7) . .
C2 C1 S5 120.9(3) . .
C2 C1 S3 122.2(3) . .
S5 C1 S3 116.9(2) . .
C1 C2 S4 122.5(3) . .
C1 C2 S6 122.2(3) . .
S4 C2 S6 115.3(2) . .
C9 C7 O11 123.8(4) . .
C9 C7 S3 118.0(3) . .
O11 C7 S3 118.2(3) . .
C10 C8 S4 117.1(4) . .
C7 C9 O12 125.7(4) . .
C7 C9 S5 118.0(3) . .
O12 C9 S5 116.3(3) . .
C8 C10 S6 117.5(4) . .
O11 C13A C14A 108.2(7) . .
O12 C14A C13A 110.6(7) . .
C14B C13B O11 115.8(17) . .
C13B C14B O12 115.7(16) . .
F18B P16 F18B 180(4) . 2
F18B P16 F18A 42.4(8) . 2
F18B P16 F18A 137.6(8) 2 2
F18B P16 F18A 137.6(8) . .
F18B P16 F18A 42.4(8) 2 .
F18A P16 F18A 180.0(10) 2 .
F18B P16 F19A 45.6(9) . .
F18B P16 F19A 134.4(9) 2 .
F18A P16 F19A 86.1(11) 2 .
F18A P16 F19A 93.9(11) . .
F18B P16 F19A 134.4(9) . 2
F18B P16 F19A 45.6(9) 2 2
F18A P16 F19A 93.9(11) 2 2
F18A P16 F19A 86.1(11) . 2
F19A P16 F19A 180.0(15) . 2
F18B P16 F17B 91.8(12) . .
F18B P16 F17B 88.2(12) 2 .
F18A P16 F17B 66.4(10) 2 .
F18A P16 F17B 113.6(10) . .
F19A P16 F17B 103.7(8) . .
F19A P16 F17B 76.3(8) 2 .
F18B P16 F17B 88.2(12) . 2
F18B P16 F17B 91.8(12) 2 2
F18A P16 F17B 113.6(10) 2 2
F18A P16 F17B 66.4(10) . 2
F19A P16 F17B 76.3(8) . 2
F19A P16 F17B 103.7(8) 2 2
F17B P16 F17B 180.000(1) . 2
F18B P16 F19B 91.4(7) . 2
F18B P16 F19B 88.6(7) 2 2
F18A P16 F19B 62.2(8) 2 2
F18A P16 F19B 117.8(8) . 2
F19A P16 F19B 132.6(9) . 2
F19A P16 F19B 47.4(9) 2 2
F17B P16 F19B 95.1(7) . 2
F17B P16 F19B 84.9(7) 2 2
F18B P16 F19B 88.6(7) . .
F18B P16 F19B 91.4(7) 2 .
F18A P16 F19B 117.8(8) 2 .
F18A P16 F19B 62.2(8) . .
F19A P16 F19B 47.4(9) . .
F19A P16 F19B 132.6(9) 2 .
F17B P16 F19B 84.9(7) . .
F17B P16 F19B 95.1(7) 2 .
F19B P16 F19B 180.0(13) 2 .
F18B P16 F17A 97.9(8) . .
F18B P16 F17A 82.1(8) 2 .
F18A P16 F17A 87.8(8) 2 .
F18A P16 F17A 92.2(8) . .
F19A P16 F17A 88.9(8) . .
F19A P16 F17A 91.1(8) 2 .
F17B P16 F17A 27.4(8) . .
F17B P16 F17A 152.6(8) 2 .
F19B P16 F17A 121.4(7) 2 .
F19B P16 F17A 58.6(7) . .
F18B P16 F17A 82.1(8) . 2
F18B P16 F17A 97.9(8) 2 2
F18A P16 F17A 92.2(8) 2 2
F18A P16 F17A 87.8(8) . 2
F19A P16 F17A 91.1(8) . 2
F19A P16 F17A 88.9(8) 2 2
F17B P16 F17A 152.6(8) . 2
F17B P16 F17A 27.4(8) 2 2
F19B P16 F17A 58.6(7) 2 2
F19B P16 F17A 121.4(7) . 2
F17A P16 F17A 180.0(4) . 2
F17B F17A F19B 132(2) . .
F17B F17A P16 75(2) . .
F19B F17A P16 60.5(6) . .
F18B F18A P16 68.5(9) 2 .
F18B F18A F19B 108.1(15) 2 .
P16 F18A F19B 59.6(6) . .
F18B F18A F17B 102.4(14) 2 2
P16 F18A F17B 57.2(7) . 2
F19B F18A F17B 88.4(11) . 2
F18B F19A F19B 124.4(13) . .
F18B F19A P16 66.6(7) . .
F19B F19A P16 67.0(7) . .
F17A F17B P16 78(2) . .
F17A F17B F18A 120(2) . 2
P16 F17B F18A 56.5(7) . 2
F18A F18B F19A 132.1(15) 2 .
F18A F18B P16 69.1(8) 2 .
F19A F18B P16 67.8(9) . .
F19A F19B F17A 102.9(12) . .
F19A F19B P16 65.6(7) . .
F17A F19B P16 61.0(6) . .
F19A F19B F18A 103.6(11) . .
F17A F19B F18A 91.2(10) . .
P16 F19B F18A 58.1(5) . .

loop_
_geom_bond_atom_site_label_1
_geom_bond_atom_site_label_2
_geom_bond_distance
_geom_bond_site_symmetry_2
S3 C7 1.733(4) .
S3 C1 1.741(4) .
S4 C8 1.722(5) .
S4 C2 1.735(4) .
S5 C1 1.734(4) .
S5 C9 1.738(4) .
S6 C10 1.718(6) .
S6 C2 1.739(4) .
O11 C7 1.359(5) .
O11 C13A 1.440(8) .
O11 C13B 1.523(19) .
O12 C9 1.366(5) .
O12 C14B 1.422(16) .
O12 C14A 1.452(8) .
C1 C2 1.366(6) .
C7 C9 1.334(5) .
C8 C10 1.356(7) .
C13A C14A 1.548(14) .
C13B C14B 1.39(3) .
P16 F18B 1.506(9) .
P16 F18B 1.506(9) 2
P16 F18A 1.512(10) 2
P16 F18A 1.512(10) .
P16 F19A 1.519(10) .
P16 F19A 1.519(10) 2
P16 F17B 1.524(15) .
P16 F17B 1.524(15) 2
P16 F19B 1.536(7) 2
P16 F19B 1.536(7) .
P16 F17A 1.544(13) .
P16 F17A 1.544(13) 2
F17A F17B 0.73(2) .
F17A F19B 1.506(19) .
F18A F18B 1.09(2) 2
F18A F19B 1.58(2) .
F18A F17B 1.66(2) 2
F19A F18B 1.17(2) .
F19A F19B 1.23(2) .
F17B F18A 1.66(2) 2
F18B F18A 1.09(2) 2

loop_
_geom_torsion_atom_site_label_1
_geom_torsion_atom_site_label_2
_geom_torsion_atom_site_label_3
_geom_torsion_atom_site_label_4
_geom_torsion
_geom_torsion_site_symmetry_1
_geom_torsion_site_symmetry_4
C9 S5 C1 C2 -173.1(3) . .
C9 S5 C1 S3 4.5(2) . .
C7 S3 C1 C2 173.6(3) . .
C7 S3 C1 S5 -4.0(2) . .
S5 C1 C2 S4 179.31(18) . .
S3 C1 C2 S4 1.8(5) . .
S5 C1 C2 S6 -1.2(5) . .
S3 C1 C2 S6 -178.66(18) . .
C8 S4 C2 C1 179.2(4) . .
C8 S4 C2 S6 -0.3(2) . .
C10 S6 C2 C1 -179.5(3) . .
C10 S6 C2 S4 0.1(3) . .
C13A O11 C7 C9 -21.2(7) . .
C13B O11 C7 C9 10.4(11) . .
C13A O11 C7 S3 158.8(5) . .
C13B O11 C7 S3 -169.6(10) . .
C1 S3 C7 C9 1.6(4) . .
C1 S3 C7 O11 -178.4(3) . .
C2 S4 C8 C10 0.6(4) . .
O11 C7 C9 O12 0.1(7) . .
S3 C7 C9 O12 -179.9(3) . .
O11 C7 C9 S5 -178.7(3) . .
S3 C7 C9 S5 1.3(5) . .
C14B O12 C9 C7 11.7(12) . .
C14A O12 C9 C7 -11.9(7) . .
C14B O12 C9 S5 -169.5(11) . .
C14A O12 C9 S5 166.9(5) . .
C1 S5 C9 C7 -3.4(4) . .
C1 S5 C9 O12 177.7(3) . .
S4 C8 C10 S6 -0.6(5) . .
C2 S6 C10 C8 0.3(4) . .
C7 O11 C13A C14A 50.0(9) . .
C13B O11 C13A C14A -44.7(16) . .
C9 O12 C14A C13A 41.9(10) . .
C14B O12 C14A C13A -57(2) . .
O11 C13A C14A O12 -63.3(11) . .
C7 O11 C13B C14B -34(2) . .
C13A O11 C13B C14B 62(2) . .
O11 C13B C14B O12 49(3) . .
C9 O12 C14B C13B -36(2) . .
C14A O12 C14B C13B 53(3) . .
F18B P16 F17A F17B -79(3) . .
F18B P16 F17A F17B 101(3) 2 .
F18A P16 F17A F17B -37(3) 2 .
F18A P16 F17A F17B 143(3) . .
F19A P16 F17A F17B -123(3) . .
F19A P16 F17A F17B 57(3) 2 .
F17B P16 F17A F17B 180.0 2 .
F19B P16 F17A F17B 18(3) 2 .
F19B P16 F17A F17B -162(3) . .
F17A P16 F17A F17B -179(100) 2 .
F18B P16 F17A F19B 83.4(10) . .
F18B P16 F17A F19B -96.6(10) 2 .
F18A P16 F17A F19B 124.7(9) 2 .
F18A P16 F17A F19B -55.3(9) . .
F19A P16 F17A F19B 38.6(11) . .
F19A P16 F17A F19B -141.4(11) 2 .
F17B P16 F17A F19B 162(3) . .
F17B P16 F17A F19B -18(3) 2 .
F19B P16 F17A F19B 180.0 2 .
F17A P16 F17A F19B -17(45) 2 .
F18B P16 F18A F18B 180.000(1) . 2
F18A P16 F18A F18B 5(97) 2 2
F19A P16 F18A F18B -164.8(15) . 2
F19A P16 F18A F18B 15.2(15) 2 2
F17B P16 F18A F18B -58.0(17) . 2
F17B P16 F18A F18B 122.0(17) 2 2
F19B P16 F18A F18B 51.8(15) 2 2
F19B P16 F18A F18B -128.2(15) . 2
F17A P16 F18A F18B -75.8(14) . 2
F17A P16 F18A F18B 104.2(14) 2 2
F18B P16 F18A F19B -51.8(15) . .
F18B P16 F18A F19B 128.2(15) 2 .
F18A P16 F18A F19B 133(100) 2 .
F19A P16 F18A F19B -36.7(8) . .
F19A P16 F18A F19B 143.3(8) 2 .
F17B P16 F18A F19B 70.1(10) . .
F17B P16 F18A F19B -109.9(10) 2 .
F19B P16 F18A F19B 180.0 2 .
F17A P16 F18A F19B 52.4(9) . .
F17A P16 F18A F19B -127.6(9) 2 .
F18B P16 F18A F17B 58.0(17) . 2
F18B P16 F18A F17B -122.0(17) 2 2
F18A P16 F18A F17B -117(100) 2 2
F19A P16 F18A F17B 73.2(9) . 2
F19A P16 F18A F17B -106.8(9) 2 2
F17B P16 F18A F17B 180.0 . 2
F19B P16 F18A F17B -70.1(10) 2 2
F19B P16 F18A F17B 109.9(10) . 2
F17A P16 F18A F17B 162.3(11) . 2
F17A P16 F18A F17B -17.7(11) 2 2
F18B P16 F19A F18B 180.0 2 .
F18A P16 F19A F18B 14.3(14) 2 .
F18A P16 F19A F18B -165.7(14) . .
F19A P16 F19A F18B 172(100) 2 .
F17B P16 F19A F18B 78.8(15) . .
F17B P16 F19A F18B -101.2(15) 2 .
F19B P16 F19A F18B -31.6(15) 2 .
F19B P16 F19A F18B 148.4(15) . .
F17A P16 F19A F18B 102.2(13) . .
F17A P16 F19A F18B -77.8(13) 2 .
F18B P16 F19A F19B -148.4(15) . .
F18B P16 F19A F19B 31.6(15) 2 .
F18A P16 F19A F19B -134.1(12) 2 .
F18A P16 F19A F19B 45.9(12) . .
F19A P16 F19A F19B 23(100) 2 .
F17B P16 F19A F19B -69.6(13) . .
F17B P16 F19A F19B 110.4(13) 2 .
F19B P16 F19A F19B 180.0 2 .
F17A P16 F19A F19B -46.3(10) . .
F17A P16 F19A F19B 133.7(10) 2 .
F19B F17A F17B P16 -21(3) . .
F19B F17A F17B F18A 18(5) . 2
P16 F17A F17B F18A 39(2) . 2
F18B P16 F17B F17A 104(3) . .
F18B P16 F17B F17A -76(3) 2 .
F18A P16 F17B F17A 139(3) 2 .
F18A P16 F17B F17A -41(3) . .
F19A P16 F17B F17A 59(3) . .
F19A P16 F17B F17A -121(3) 2 .
F17B P16 F17B F17A -23(100) 2 .
F19B P16 F17B F17A -165(3) 2 .
F19B P16 F17B F17A 15(3) . .
F17A P16 F17B F17A 180.0 2 .
F18B P16 F17B F18A -34.9(9) . 2
F18B P16 F17B F18A 145.1(9) 2 2
F18A P16 F17B F18A 180.0 . 2
F19A P16 F17B F18A -79.5(12) . 2
F19A P16 F17B F18A 100.5(12) 2 2
F17B P16 F17B F18A -162(100) 2 2
F19B P16 F17B F18A 56.7(10) 2 2
F19B P16 F17B F18A -123.3(10) . 2
F17A P16 F17B F18A -139(3) . 2
F17A P16 F17B F18A 41(3) 2 2
F19B F19A F18B F18A 8(4) . 2
P16 F19A F18B F18A -27(2) . 2
F19B F19A F18B P16 35.7(15) . .
F18B P16 F18B F18A 146(100) 2 2
F18A P16 F18B F18A 180.0 . 2
F19A P16 F18B F18A 159(2) . 2
F19A P16 F18B F18A -21(2) 2 2
F17B P16 F18B F18A 51.0(15) . 2
F17B P16 F18B F18A -129.0(15) 2 2
F19B P16 F18B F18A -44.1(15) 2 2
F19B P16 F18B F18A 135.9(15) . 2
F17A P16 F18B F18A 77.9(15) . 2
F17A P16 F18B F18A -102.1(15) 2 2
F18B P16 F18B F19A -13(100) 2 .
F18A P16 F18B F19A -159(2) 2 .
F18A P16 F18B F19A 21(2) . .
F19A P16 F18B F19A 180.0 2 .
F17B P16 F18B F19A -107.5(12) . .
F17B P16 F18B F19A 72.5(12) 2 .
F19B P16 F18B F19A 157.3(11) 2 .
F19B P16 F18B F19A -22.7(11) . .
F17A P16 F18B F19A -80.7(13) . .
F17A P16 F18B F19A 99.3(13) 2 .
F18B F19A F19B F17A 14(2) . .
P16 F19A F19B F17A 49.4(8) . .
F18B F19A F19B P16 -35.6(15) . .
F18B F19A F19B F18A -81(2) . .
P16 F19A F19B F18A -45.0(9) . .
F17B F17A F19B F19A -29(4) . .
P16 F17A F19B F19A -52.3(8) . .
F17B F17A F19B P16 24(4) . .
F17B F17A F19B F18A 76(4) . .
P16 F17A F19B F18A 52.0(7) . .
F18B P16 F19B F19A 22.0(12) . .
F18B P16 F19B F19A -158.0(12) 2 .
F18A P16 F19B F19A 54.0(14) 2 .
F18A P16 F19B F19A -126.0(14) . .
F19A P16 F19B F19A 180.0 2 .
F17B P16 F19B F19A 113.9(14) . .
F17B P16 F19B F19A -66.1(14) 2 .
F19B P16 F19B F19A -136(18) 2 .
F17A P16 F19B F19A 122.1(12) . .
F17A P16 F19B F19A -57.9(12) 2 .
F18B P16 F19B F17A -100.2(11) . .
F18B P16 F19B F17A 79.8(11) 2 .
F18A P16 F19B F17A -68.1(10) 2 .
F18A P16 F19B F17A 111.9(10) . .
F19A P16 F19B F17A -122.1(12) . .
F19A P16 F19B F17A 57.9(12) 2 .
F17B P16 F19B F17A -8.2(14) . .
F17B P16 F19B F17A 171.8(14) 2 .
F19B P16 F19B F17A 102(18) 2 .
F17A P16 F19B F17A 180.0 2 .
F18B P16 F19B F18A 148.0(10) . .
F18B P16 F19B F18A -32.0(10) 2 .
F18A P16 F19B F18A 180.0 2 .
F19A P16 F19B F18A 126.0(14) . .
F19A P16 F19B F18A -54.0(14) 2 .
F17B P16 F19B F18A -120.1(11) . .
F17B P16 F19B F18A 59.9(11) 2 .
F19B P16 F19B F18A -10(22) 2 .
F17A P16 F19B F18A -111.9(10) . .
F17A P16 F19B F18A 68.1(10) 2 .
F18B F18A F19B F19A 99.6(18) 2 .
P16 F18A F19B F19A 49.3(11) . .
F17B F18A F19B F19A -2.9(13) 2 .
F18B F18A F19B F17A -3.9(15) 2 .
P16 F18A F19B F17A -54.3(6) . .
F17B F18A F19B F17A -106.5(8) 2 .
F18B F18A F19B P16 50.3(12) 2 .
F17B F18A F19B P16 -52.2(6) 2 .
